data_7108635
loop_
_publ_author_name
'Annika Stute'
'Lukas Heletta'
'Roland Frohlich'
'Constantin G. Daniliuc'
'Gerald Kehr'
'Gerhard Erker'

_publ_section_title
;
 Anomalous Staudinger reaction at intramolecular frustrated P-B Lewis pair
 frameworks
;
_journal_name_full Chem.Commun.
_journal_page_first 11739
_journal_paper_doi 10.1039/c2cc36782c
_journal_volume 48
_journal_year 2012
_chemical_formula_sum 'C36 H17 B F20 N3 P'
_chemical_formula_weight 913.31
_chemical_name_systematic
;
?
;
_space_group_IT_number 15
_symmetry_cell_setting monoclinic
_symmetry_space_group_name_Hall '-C 2yc'
_symmetry_space_group_name_H-M 'C 1 2/c 1'
_atom_sites_solution_hydrogens geom
_atom_sites_solution_primary direct
_atom_sites_solution_secondary difmap
_audit_creation_method SHELXL-97
_cell_angle_alpha 90.00
_cell_angle_beta 111.156(2)
_cell_angle_gamma 90.00
_cell_formula_units_Z 8
_cell_length_a 38.3358(8)
_cell_length_b 11.6945(6)
_cell_length_c 17.4973(5)
_cell_measurement_reflns_used 6505
_cell_measurement_temperature 223(2)
_cell_measurement_theta_max 68.25
_cell_measurement_theta_min 0.88
_cell_volume 7315.7(5)
_computing_cell_refinement 'Collect (Nonius B.V., 1998)'
_computing_data_collection 'Collect (Nonius B.V., 1998)'
_computing_data_reduction 'Denzo-SMN (Otwinowski & Minor, 1997)'
_computing_molecular_graphics 'XP (BrukerAXS, 2000)'
_computing_publication_material 'SHELXL-97 (Sheldrick, 1997)'
_computing_structure_refinement 'SHELXL-97 (Sheldrick, 1997)'
_computing_structure_solution 'SHELXS-97 (Sheldrick, 1990)'
_diffrn_ambient_temperature 223(2)
_diffrn_measured_fraction_theta_full 0.983
_diffrn_measured_fraction_theta_max 0.983
_diffrn_measurement_device_type 'Nonius KappaCCD APEXII'
_diffrn_measurement_method '\w and \f scans'
_diffrn_radiation_monochromator graphite
_diffrn_radiation_source 'fine-focus sealed tube'
_diffrn_radiation_type CuK\a
_diffrn_radiation_wavelength 1.54178
_diffrn_reflns_av_R_equivalents 0.052
_diffrn_reflns_av_sigmaI/netI 0.0227
_diffrn_reflns_limit_h_max 45
_diffrn_reflns_limit_h_min -45
_diffrn_reflns_limit_k_max 13
_diffrn_reflns_limit_k_min -11
_diffrn_reflns_limit_l_max 19
_diffrn_reflns_limit_l_min -20
_diffrn_reflns_number 41872
_diffrn_reflns_theta_full 66.95
_diffrn_reflns_theta_max 66.95
_diffrn_reflns_theta_min 4.55
_exptl_absorpt_coefficient_mu 1.930
_exptl_absorpt_correction_T_max 0.9268
_exptl_absorpt_correction_T_min 0.6440
_exptl_absorpt_correction_type multi-scan
_exptl_absorpt_process_details 'Denzo (Otwinowski, Borek, Majewski & Minor, 2003)'
_exptl_crystal_colour colourless
_exptl_crystal_density_diffrn 1.658
_exptl_crystal_density_method 'not measured'
_exptl_crystal_description plate
_exptl_crystal_F_000 3632
_exptl_crystal_size_max 0.25
_exptl_crystal_size_mid 0.25
_exptl_crystal_size_min 0.04
_refine_diff_density_max 0.211
_refine_diff_density_min -0.248
_refine_diff_density_rms 0.039
_refine_ls_extinction_method none
_refine_ls_goodness_of_fit_ref 1.025
_refine_ls_hydrogen_treatment constr
_refine_ls_matrix_type full
_refine_ls_number_parameters 554
_refine_ls_number_reflns 6388
_refine_ls_number_restraints 0
_refine_ls_restrained_S_all 1.025
_refine_ls_R_factor_all 0.0454
_refine_ls_R_factor_gt 0.0378
_refine_ls_shift/su_max 0.000
_refine_ls_shift/su_mean 0.000
_refine_ls_structure_factor_coef Fsqd
_refine_ls_weighting_details 'calc w=1/[\s^2^(Fo^2^)+(0.0480P)^2^+6.4655P] where P=(Fo^2^+2Fc^2^)/3'
_refine_ls_weighting_scheme calc
_refine_ls_wR_factor_gt 0.0948
_refine_ls_wR_factor_ref 0.1011
_reflns_number_gt 5475
_reflns_number_total 6388
_reflns_threshold_expression >2sigma(I)
_cod_data_source_file c2cc36782c.txt
_cod_data_source_block erk6399
_cod_original_sg_symbol_H-M C2/c
_cod_database_code 7108635

loop_
_symmetry_equiv_pos_as_xyz
'x, y, z'
'-x, y, -z+1/2'
'x+1/2, y+1/2, z'
'-x+1/2, y+1/2, -z+1/2'
'-x, -y, -z'
'x, -y, z-1/2'
'-x+1/2, -y+1/2, -z'
'x+1/2, -y+1/2, z-1/2'

loop_
_atom_site_label
_atom_site_type_symbol
_atom_site_fract_x
_atom_site_fract_y
_atom_site_fract_z
_atom_site_U_iso_or_equiv
_atom_site_adp_type
_atom_site_occupancy
_atom_site_symmetry_multiplicity
_atom_site_calc_flag
_atom_site_refinement_flags
P1 P 0.152583(13) 0.64875(4) 0.21949(3) 0.03875(13) Uani 1 1 d .
B1 B 0.16647(6) 0.82850(19) 0.32631(12) 0.0394(5) Uani 1 1 d .
C1 C 0.19166(5) 0.62758(16) 0.31484(11) 0.0418(4) Uani 1 1 d .
H1 H 0.1818 0.5973 0.3559 0.050 Uiso 1 1 calc R
C2 C 0.20385(5) 0.75327(16) 0.33750(11) 0.0421(4) Uani 1 1 d .
H2A H 0.2163 0.7829 0.3016 0.050 Uiso 1 1 calc R
H2B H 0.2214 0.7578 0.3943 0.050 Uiso 1 1 calc R
C3 C 0.22233(6) 0.54733(18) 0.31124(13) 0.0496(5) Uani 1 1 d .
H3A H 0.2331 0.5773 0.2730 0.074 Uiso 1 1 calc R
H3B H 0.2118 0.4723 0.2932 0.074 Uiso 1 1 calc R
H3C H 0.2416 0.5413 0.3653 0.074 Uiso 1 1 calc R
N1 N 0.13898(4) 0.77350(13) 0.24299(8) 0.0381(3) Uani 1 1 d .
N2 N 0.10735(4) 0.82465(14) 0.18865(9) 0.0423(4) Uani 1 1 d .
N3 N 0.09656(5) 0.77268(14) 0.12134(9) 0.0458(4) Uani 1 1 d .
C11 C 0.17133(5) 0.65082(17) 0.13793(11) 0.0437(4) Uani 1 1 d .
C12 C 0.18100(6) 0.75165(18) 0.10895(12) 0.0491(5) Uani 1 1 d .
F12 F 0.17628(4) 0.85312(10) 0.13941(7) 0.0590(3) Uani 1 1 d .
C13 C 0.19556(6) 0.7525(2) 0.04759(13) 0.0589(6) Uani 1 1 d .
F13 F 0.20358(5) 0.85179(14) 0.01978(9) 0.0834(4) Uani 1 1 d .
C14 C 0.20160(7) 0.6512(2) 0.01498(13) 0.0636(6) Uani 1 1 d .
F14 F 0.21619(5) 0.65132(16) -0.04367(9) 0.0911(5) Uani 1 1 d .
C15 C 0.19321(6) 0.5490(2) 0.04344(13) 0.0597(6) Uani 1 1 d .
F15 F 0.19958(4) 0.44986(14) 0.01277(8) 0.0808(4) Uani 1 1 d .
C16 C 0.17860(6) 0.55001(19) 0.10430(12) 0.0509(5) Uani 1 1 d .
F16 F 0.17092(4) 0.44936(11) 0.13183(8) 0.0618(3) Uani 1 1 d .
C21 C 0.11450(6) 0.54626(17) 0.19527(14) 0.0505(5) Uani 1 1 d .
C22 C 0.10378(6) 0.50375(18) 0.25783(16) 0.0584(6) Uani 1 1 d .
F22 F 0.12512(4) 0.51876(12) 0.33649(9) 0.0684(4) Uani 1 1 d .
C23 C 0.07033(8) 0.4461(2) 0.2418(2) 0.0778(8) Uani 1 1 d .
F23 F 0.06110(5) 0.40954(14) 0.30430(14) 0.1083(7) Uani 1 1 d .
C24 C 0.04716(7) 0.4276(2) 0.1628(3) 0.0881(10) Uani 1 1 d .
F24 F 0.01457(5) 0.37451(16) 0.14701(17) 0.1281(9) Uani 1 1 d .
C25 C 0.05728(7) 0.4633(2) 0.0994(2) 0.0786(9) Uani 1 1 d .
F25 F 0.03501(4) 0.44585(16) 0.02135(12) 0.1080(7) Uani 1 1 d .
C26 C 0.09049(6) 0.52188(19) 0.11549(16) 0.0605(6) Uani 1 1 d .
F26 F 0.09869(4) 0.55538(12) 0.05095(8) 0.0695(4) Uani 1 1 d .
C31 C 0.16810(5) 0.96743(16) 0.31420(10) 0.0386(4) Uani 1 1 d .
C32 C 0.19886(5) 1.02940(17) 0.31392(11) 0.0433(4) Uani 1 1 d .
F32 F 0.23148(3) 0.97606(10) 0.32308(8) 0.0588(3) Uani 1 1 d .
C33 C 0.19905(6) 1.14667(17) 0.30531(12) 0.0481(5) Uani 1 1 d .
F33 F 0.23000(4) 1.20135(11) 0.30533(8) 0.0655(3) Uani 1 1 d .
C34 C 0.16760(6) 1.20787(17) 0.29614(11) 0.0484(5) Uani 1 1 d .
F34 F 0.16675(4) 1.32188(10) 0.28610(8) 0.0666(4) Uani 1 1 d .
C35 C 0.13631(6) 1.15197(17) 0.29734(11) 0.0456(4) Uani 1 1 d .
F35 F 0.10529(3) 1.21259(10) 0.28938(8) 0.0608(3) Uani 1 1 d .
C36 C 0.13709(5) 1.03500(16) 0.30622(10) 0.0406(4) Uani 1 1 d .
F36 F 0.10544(3) 0.98648(9) 0.30823(7) 0.0485(3) Uani 1 1 d .
C41 C 0.15256(5) 0.80622(16) 0.40374(11) 0.0408(4) Uani 1 1 d .
C42 C 0.17584(6) 0.83775(18) 0.48194(12) 0.0493(5) Uani 1 1 d .
F42 F 0.20942(3) 0.88604(12) 0.49265(7) 0.0633(3) Uani 1 1 d .
C43 C 0.16733(7) 0.8241(2) 0.55132(12) 0.0616(6) Uani 1 1 d .
F43 F 0.19130(5) 0.85664(17) 0.62513(8) 0.0955(5) Uani 1 1 d .
C44 C 0.13367(7) 0.7761(2) 0.54442(13) 0.0635(6) Uani 1 1 d .
F44 F 0.12471(5) 0.75989(16) 0.61142(9) 0.0904(5) Uani 1 1 d .
C45 C 0.10953(6) 0.74345(19) 0.46940(14) 0.0555(5) Uani 1 1 d .
F45 F 0.07661(4) 0.69539(14) 0.46185(9) 0.0795(4) Uani 1 1 d .
C46 C 0.11894(5) 0.76035(17) 0.40117(11) 0.0452(4) Uani 1 1 d .
F46 F 0.09254(3) 0.72922(11) 0.32898(7) 0.0568(3) Uani 1 1 d .
C51 C 0.06185(6) 0.81238(18) 0.06211(12) 0.0523(5) Uani 1 1 d .
C52 C 0.02848(6) 0.8049(2) 0.07627(15) 0.0637(6) Uani 1 1 d .
C53 C -0.00437(7) 0.8359(2) 0.0121(2) 0.0796(8) Uani 1 1 d .
H53 H -0.0272 0.8321 0.0207 0.096 Uiso 1 1 calc R
C54 C -0.00473(9) 0.8714(2) -0.06253(19) 0.0850(10) Uani 1 1 d .
C55 C 0.02870(10) 0.8773(3) -0.07434(16) 0.0882(9) Uani 1 1 d .
H55 H 0.0288 0.9025 -0.1253 0.106 Uiso 1 1 calc R
C56 C 0.06250(8) 0.8471(2) -0.01339(14) 0.0729(7) Uani 1 1 d .
C57 C 0.02666(7) 0.7646(3) 0.15632(19) 0.0864(9) Uani 1 1 d .
H57A H 0.0421 0.6970 0.1745 0.130 Uiso 1 1 calc R
H57B H 0.0010 0.7462 0.1490 0.130 Uiso 1 1 calc R
H57C H 0.0357 0.8245 0.1970 0.130 Uiso 1 1 calc R
C58 C -0.04142(9) 0.9003(3) -0.1306(2) 0.1215(15) Uani 1 1 d .
H58A H -0.0558 0.8309 -0.1494 0.182 Uiso 1 1 calc R
H58B H -0.0364 0.9354 -0.1758 0.182 Uiso 1 1 calc R
H58C H -0.0555 0.9531 -0.1100 0.182 Uiso 1 1 calc R
C59 C 0.09867(10) 0.8538(4) -0.02815(18) 0.1152(14) Uani 1 1 d .
H59A H 0.0938 0.8787 -0.0839 0.173 Uiso 1 1 calc R
H59B H 0.1104 0.7789 -0.0199 0.173 Uiso 1 1 calc R
H59C H 0.1152 0.9079 0.0098 0.173 Uiso 1 1 calc R

loop_
_atom_site_aniso_label
_atom_site_aniso_U_11
_atom_site_aniso_U_22
_atom_site_aniso_U_33
_atom_site_aniso_U_23
_atom_site_aniso_U_13
_atom_site_aniso_U_12
P1 0.0412(2) 0.0392(3) 0.0368(2) -0.00171(18) 0.01524(19) -0.00244(19)
B1 0.0414(11) 0.0444(12) 0.0320(10) -0.0009(8) 0.0127(8) -0.0025(9)
C1 0.0429(10) 0.0450(10) 0.0393(10) 0.0044(8) 0.0168(8) 0.0017(8)
C2 0.0416(10) 0.0468(11) 0.0367(9) -0.0012(8) 0.0127(8) -0.0011(8)
C3 0.0475(11) 0.0463(11) 0.0541(11) 0.0016(9) 0.0173(9) 0.0041(9)
N1 0.0378(8) 0.0419(8) 0.0333(7) -0.0003(6) 0.0114(6) 0.0005(6)
N2 0.0415(8) 0.0452(9) 0.0363(8) 0.0002(7) 0.0093(7) 0.0009(7)
N3 0.0471(9) 0.0494(9) 0.0356(8) -0.0034(7) 0.0087(7) 0.0009(7)
C11 0.0452(10) 0.0488(11) 0.0359(9) -0.0044(8) 0.0131(8) -0.0001(8)
C12 0.0495(11) 0.0569(13) 0.0416(10) -0.0016(9) 0.0173(9) 0.0002(9)
F12 0.0772(8) 0.0500(7) 0.0587(7) -0.0003(5) 0.0354(6) -0.0069(6)
C13 0.0588(13) 0.0772(16) 0.0445(11) 0.0097(11) 0.0233(10) -0.0016(11)
F13 0.0977(11) 0.0948(11) 0.0750(9) 0.0209(8) 0.0521(9) -0.0052(9)
C14 0.0604(13) 0.0968(19) 0.0388(11) -0.0005(11) 0.0239(10) 0.0084(12)
F14 0.0963(11) 0.1381(15) 0.0570(8) -0.0004(8) 0.0494(8) 0.0133(10)
C15 0.0594(13) 0.0772(16) 0.0408(11) -0.0152(11) 0.0160(10) 0.0125(12)
F15 0.0895(10) 0.0935(11) 0.0621(8) -0.0275(7) 0.0308(7) 0.0156(8)
C16 0.0509(11) 0.0574(13) 0.0412(10) -0.0050(9) 0.0129(9) 0.0014(9)
F16 0.0729(8) 0.0498(7) 0.0655(8) -0.0102(6) 0.0282(6) 0.0016(6)
C21 0.0457(11) 0.0395(11) 0.0671(13) -0.0074(9) 0.0212(10) -0.0009(8)
C22 0.0552(12) 0.0396(11) 0.0880(17) 0.0018(11) 0.0350(12) -0.0007(9)
F22 0.0738(9) 0.0642(8) 0.0801(9) 0.0145(7) 0.0433(8) -0.0030(7)
C23 0.0667(16) 0.0443(13) 0.142(3) 0.0002(15) 0.0610(19) -0.0029(12)
F23 0.1018(12) 0.0702(10) 0.192(2) 0.0113(11) 0.1006(14) -0.0133(9)
C24 0.0513(15) 0.0544(15) 0.167(3) -0.0333(18) 0.0496(19) -0.0134(12)
F24 0.0649(10) 0.0910(12) 0.243(3) -0.0607(14) 0.0727(14) -0.0371(9)
C25 0.0432(12) 0.0605(15) 0.121(2) -0.0434(16) 0.0161(15) -0.0027(11)
F25 0.0479(8) 0.1093(13) 0.1456(15) -0.0730(12) 0.0095(9) -0.0044(8)
C26 0.0482(12) 0.0498(13) 0.0796(16) -0.0196(11) 0.0184(11) 0.0013(10)
F26 0.0586(7) 0.0761(9) 0.0618(8) -0.0259(7) 0.0074(6) -0.0006(6)
C31 0.0416(10) 0.0446(10) 0.0295(8) -0.0014(7) 0.0126(7) -0.0022(8)
C32 0.0429(10) 0.0493(11) 0.0369(9) -0.0008(8) 0.0134(8) -0.0024(8)
F32 0.0435(6) 0.0553(7) 0.0808(8) -0.0009(6) 0.0264(6) -0.0047(5)
C33 0.0531(11) 0.0502(12) 0.0408(10) -0.0015(8) 0.0168(9) -0.0127(9)
F33 0.0608(8) 0.0577(7) 0.0789(9) 0.0006(6) 0.0262(7) -0.0199(6)
C34 0.0623(13) 0.0391(11) 0.0384(10) 0.0015(8) 0.0117(9) -0.0057(9)
F34 0.0807(9) 0.0400(7) 0.0711(8) 0.0056(6) 0.0176(7) -0.0058(6)
C35 0.0486(11) 0.0463(11) 0.0375(10) 0.0011(8) 0.0101(8) 0.0064(9)
F35 0.0590(7) 0.0510(7) 0.0675(8) 0.0018(6) 0.0169(6) 0.0115(6)
C36 0.0431(10) 0.0446(11) 0.0331(9) -0.0019(7) 0.0124(8) -0.0051(8)
F36 0.0433(6) 0.0493(6) 0.0552(6) -0.0010(5) 0.0207(5) 0.0002(5)
C41 0.0464(10) 0.0403(10) 0.0363(9) 0.0024(8) 0.0156(8) 0.0023(8)
C42 0.0529(12) 0.0581(13) 0.0376(10) 0.0007(9) 0.0172(9) 0.0004(9)
F42 0.0568(7) 0.0890(9) 0.0406(6) -0.0114(6) 0.0132(5) -0.0168(7)
C43 0.0682(14) 0.0829(16) 0.0325(10) -0.0021(10) 0.0165(10) 0.0009(12)
F43 0.0950(11) 0.1546(16) 0.0346(7) -0.0125(8) 0.0205(7) -0.0166(11)
C44 0.0792(16) 0.0804(16) 0.0412(11) 0.0105(11) 0.0339(11) 0.0103(13)
F44 0.1070(12) 0.1291(14) 0.0553(8) 0.0127(8) 0.0535(8) 0.0059(10)
C45 0.0574(13) 0.0601(13) 0.0602(13) 0.0099(10) 0.0347(11) 0.0027(10)
F45 0.0713(9) 0.1013(11) 0.0834(10) 0.0096(8) 0.0490(8) -0.0112(8)
C46 0.0480(11) 0.0485(11) 0.0403(10) 0.0023(8) 0.0173(8) 0.0028(8)
F46 0.0470(6) 0.0724(8) 0.0514(7) -0.0022(6) 0.0183(5) -0.0114(6)
C51 0.0500(12) 0.0486(11) 0.0443(11) -0.0072(9) 0.0000(9) 0.0050(9)
C52 0.0504(12) 0.0518(13) 0.0723(15) -0.0029(11) 0.0021(11) -0.0016(10)
C53 0.0523(14) 0.0603(15) 0.099(2) -0.0044(14) -0.0053(14) -0.0013(11)
C54 0.081(2) 0.0550(15) 0.0770(19) -0.0127(13) -0.0225(15) 0.0119(13)
C55 0.103(2) 0.090(2) 0.0448(13) -0.0010(13) -0.0051(14) 0.0253(18)
C56 0.0793(17) 0.0850(18) 0.0413(12) -0.0002(11) 0.0060(11) 0.0199(14)
C57 0.0485(14) 0.103(2) 0.103(2) 0.0231(18) 0.0226(14) 0.0002(14)
C58 0.098(2) 0.083(2) 0.111(3) -0.0122(18) -0.050(2) 0.0190(18)
C59 0.112(3) 0.186(4) 0.0528(16) 0.041(2) 0.0359(16) 0.045(3)

loop_
_atom_type_symbol
_atom_type_description
_atom_type_scat_dispersion_real
_atom_type_scat_dispersion_imag
_atom_type_scat_source
C C 0.0181 0.0091 'International Tables Vol C Tables 4.2.6.8 and 6.1.1.4'
H H 0.0000 0.0000 'International Tables Vol C Tables 4.2.6.8 and 6.1.1.4'
B B 0.0090 0.0039 'International Tables Vol C Tables 4.2.6.8 and 6.1.1.4'
N N 0.0311 0.0180 'International Tables Vol C Tables 4.2.6.8 and 6.1.1.4'
F F 0.0727 0.0534 'International Tables Vol C Tables 4.2.6.8 and 6.1.1.4'
P P 0.2955 0.4335 'International Tables Vol C Tables 4.2.6.8 and 6.1.1.4'

loop_
_geom_angle_atom_site_label_1
_geom_angle_atom_site_label_2
_geom_angle_atom_site_label_3
_geom_angle
N1 P1 C1 97.00(8)
N1 P1 C11 115.75(8)
C1 P1 C11 107.18(9)
N1 P1 C21 109.98(8)
C1 P1 C21 116.89(9)
C11 P1 C21 109.77(9)
N1 B1 C2 98.87(14)
N1 B1 C31 108.94(14)
C2 B1 C31 118.43(16)
N1 B1 C41 112.67(15)
C2 B1 C41 110.31(15)
C31 B1 C41 107.54(15)
C3 C1 C2 115.40(16)
C3 C1 P1 116.10(13)
C2 C1 P1 100.29(12)
C3 C1 H1 108.2
C2 C1 H1 108.2
P1 C1 H1 108.2
C1 C2 B1 108.06(15)
C1 C2 H2A 110.1
B1 C2 H2A 110.1
C1 C2 H2B 110.1
B1 C2 H2B 110.1
H2A C2 H2B 108.4
C1 C3 H3A 109.5
C1 C3 H3B 109.5
H3A C3 H3B 109.5
C1 C3 H3C 109.5
H3A C3 H3C 109.5
H3B C3 H3C 109.5
N2 N1 B1 125.62(14)
N2 N1 P1 119.35(11)
B1 N1 P1 114.87(12)
N3 N2 N1 110.29(15)
N2 N3 C51 115.20(16)
C12 C11 C16 116.48(18)
C12 C11 P1 122.22(15)
C16 C11 P1 121.21(16)
F12 C12 C13 117.05(19)
F12 C12 C11 121.05(17)
C13 C12 C11 121.9(2)
F13 C13 C14 120.24(19)
F13 C13 C12 120.1(2)
C14 C13 C12 119.7(2)
F14 C14 C13 120.0(2)
F14 C14 C15 119.8(2)
C13 C14 C15 120.21(19)
F15 C15 C16 120.3(2)
F15 C15 C14 120.5(2)
C16 C15 C14 119.2(2)
F16 C16 C15 118.35(19)
F16 C16 C11 119.21(18)
C15 C16 C11 122.4(2)
C22 C21 C26 116.0(2)
C22 C21 P1 119.50(17)
C26 C21 P1 123.52(18)
F22 C22 C23 116.8(2)
F22 C22 C21 121.24(19)
C23 C22 C21 122.0(3)
F23 C23 C24 120.8(3)
F23 C23 C22 119.3(3)
C24 C23 C22 119.9(3)
F24 C24 C23 120.2(3)
F24 C24 C25 119.6(3)
C23 C24 C25 120.2(2)
F25 C25 C24 121.2(3)
F25 C25 C26 119.0(3)
C24 C25 C26 119.8(3)
F26 C26 C25 117.0(2)
F26 C26 C21 120.93(19)
C25 C26 C21 122.1(3)
C32 C31 C36 113.57(17)
C32 C31 B1 126.14(17)
C36 C31 B1 120.24(16)
F32 C32 C33 115.43(17)
F32 C32 C31 120.63(17)
C33 C32 C31 123.94(19)
F33 C33 C34 119.53(18)
F33 C33 C32 120.73(19)
C34 C33 C32 119.74(18)
F34 C34 C33 121.07(19)
F34 C34 C35 119.63(19)
C33 C34 C35 119.31(18)
F35 C35 C34 119.41(18)
F35 C35 C36 121.13(18)
C34 C35 C36 119.45(18)
F36 C36 C35 115.93(17)
F36 C36 C31 120.09(16)
C35 C36 C31 123.97(18)
C46 C41 C42 113.33(17)
C46 C41 B1 127.59(16)
C42 C41 B1 119.06(17)
F42 C42 C43 116.26(18)
F42 C42 C41 119.22(17)
C43 C42 C41 124.5(2)
F43 C43 C44 119.77(19)
F43 C43 C42 121.2(2)
C44 C43 C42 119.0(2)
F44 C44 C45 120.1(2)
F44 C44 C43 120.5(2)
C45 C44 C43 119.39(19)
F45 C45 C44 120.02(19)
F45 C45 C46 120.3(2)
C44 C45 C46 119.7(2)
F46 C46 C45 115.34(18)
F46 C46 C41 120.65(16)
C45 C46 C41 124.01(19)
C52 C51 C56 121.4(2)
C52 C51 N3 121.5(2)
C56 C51 N3 116.7(2)
C51 C52 C53 117.4(3)
C51 C52 C57 122.7(2)
C53 C52 C57 119.9(3)
C54 C53 C52 122.8(3)
C54 C53 H53 118.6
C52 C53 H53 118.6
C53 C54 C55 118.1(2)
C53 C54 C58 120.3(4)
C55 C54 C58 121.5(3)
C54 C55 C56 122.2(3)
C54 C55 H55 118.9
C56 C55 H55 118.9
C51 C56 C55 118.0(3)
C51 C56 C59 120.9(2)
C55 C56 C59 121.1(3)
C52 C57 H57A 109.5
C52 C57 H57B 109.5
H57A C57 H57B 109.5
C52 C57 H57C 109.5
H57A C57 H57C 109.5
H57B C57 H57C 109.5
C54 C58 H58A 109.5
C54 C58 H58B 109.5
H58A C58 H58B 109.5
C54 C58 H58C 109.5
H58A C58 H58C 109.5
H58B C58 H58C 109.5
C56 C59 H59A 109.5
C56 C59 H59B 109.5
H59A C59 H59B 109.5
C56 C59 H59C 109.5
H59A C59 H59C 109.5
H59B C59 H59C 109.5

loop_
_geom_bond_atom_site_label_1
_geom_bond_atom_site_label_2
_geom_bond_distance
P1 N1 1.6505(16)
P1 C1 1.8124(19)
P1 C11 1.8151(19)
P1 C21 1.817(2)
B1 N1 1.594(2)
B1 C2 1.632(3)
B1 C31 1.643(3)
B1 C41 1.646(3)
C1 C3 1.524(3)
C1 C2 1.550(3)
C1 H1 0.9900
C2 H2A 0.9800
C2 H2B 0.9800
C3 H3A 0.9700
C3 H3B 0.9700
C3 H3C 0.9700
N1 N2 1.378(2)
N2 N3 1.255(2)
N3 C51 1.437(3)
C11 C12 1.386(3)
C11 C16 1.390(3)
C12 F12 1.340(2)
C12 C13 1.377(3)
C13 F13 1.337(3)
C13 C14 1.370(3)
C14 F14 1.334(3)
C14 C15 1.377(4)
C15 F15 1.337(3)
C15 C16 1.371(3)
C16 F16 1.344(3)
C21 C22 1.393(3)
C21 C26 1.396(3)
C22 F22 1.335(3)
C22 C23 1.385(3)
C23 F23 1.335(3)
C23 C24 1.364(5)
C24 F24 1.332(3)
C24 C25 1.366(5)
C25 F25 1.339(3)
C25 C26 1.382(3)
C26 F26 1.336(3)
C31 C32 1.386(3)
C31 C36 1.392(3)
C32 F32 1.354(2)
C32 C33 1.380(3)
C33 F33 1.348(2)
C33 C34 1.361(3)
C34 F34 1.344(2)
C34 C35 1.373(3)
C35 F35 1.348(2)
C35 C36 1.376(3)
C36 F36 1.351(2)
C41 C46 1.382(3)
C41 C42 1.387(3)
C42 F42 1.355(2)
C42 C43 1.375(3)
C43 F43 1.342(3)
C43 C44 1.372(4)
C44 F44 1.349(2)
C44 C45 1.360(3)
C45 F45 1.344(3)
C45 C46 1.380(3)
C46 F46 1.353(2)
C51 C52 1.391(3)
C51 C56 1.391(3)
C52 C53 1.399(3)
C52 C57 1.503(4)
C53 C54 1.365(5)
C53 H53 0.9400
C54 C55 1.371(5)
C54 C58 1.517(3)
C55 C56 1.394(4)
C55 H55 0.9400
C56 C59 1.501(4)
C57 H57A 0.9700
C57 H57B 0.9700
C57 H57C 0.9700
C58 H58A 0.9700
C58 H58B 0.9700
C58 H58C 0.9700
C59 H59A 0.9700
C59 H59B 0.9700
C59 H59C 0.9700

loop_
_geom_torsion_atom_site_label_1
_geom_torsion_atom_site_label_2
_geom_torsion_atom_site_label_3
_geom_torsion_atom_site_label_4
_geom_torsion
N1 P1 C1 C3 -156.78(14)
C11 P1 C1 C3 -37.04(17)
C21 P1 C1 C3 86.58(16)
N1 P1 C1 C2 -31.73(12)
C11 P1 C1 C2 88.01(13)
C21 P1 C1 C2 -148.37(12)
C3 C1 C2 B1 172.55(15)
P1 C1 C2 B1 47.02(15)
N1 B1 C2 C1 -41.53(17)
C31 B1 C2 C1 -158.79(15)
C41 B1 C2 C1 76.75(18)
C2 B1 N1 N2 -157.62(15)
C31 B1 N1 N2 -33.4(2)
C41 B1 N1 N2 85.9(2)
C2 B1 N1 P1 17.66(16)
C31 B1 N1 P1 141.93(13)
C41 B1 N1 P1 -98.82(16)
C1 P1 N1 N2 -176.54(13)
C11 P1 N1 N2 70.54(15)
C21 P1 N1 N2 -54.56(15)
C1 P1 N1 B1 7.86(13)
C11 P1 N1 B1 -105.06(13)
C21 P1 N1 B1 129.84(13)
B1 N1 N2 N3 165.03(16)
P1 N1 N2 N3 -10.1(2)
N1 N2 N3 C51 174.78(16)
N1 P1 C11 C12 13.1(2)
C1 P1 C11 C12 -93.84(18)
C21 P1 C11 C12 138.27(17)
N1 P1 C11 C16 -170.44(15)
C1 P1 C11 C16 82.65(17)
C21 P1 C11 C16 -45.24(19)
C16 C11 C12 F12 -177.77(18)
P1 C11 C12 F12 -1.1(3)
C16 C11 C12 C13 2.7(3)
P1 C11 C12 C13 179.35(17)
F12 C12 C13 F13 -1.4(3)
C11 C12 C13 F13 178.17(19)
F12 C12 C13 C14 178.9(2)
C11 C12 C13 C14 -1.5(3)
F13 C13 C14 F14 1.3(3)
C12 C13 C14 F14 -179.0(2)
F13 C13 C14 C15 -179.8(2)
C12 C13 C14 C15 -0.1(4)
F14 C14 C15 F15 0.0(3)
C13 C14 C15 F15 -179.0(2)
F14 C14 C15 C16 179.3(2)
C13 C14 C15 C16 0.4(3)
F15 C15 C16 F16 -0.1(3)
C14 C15 C16 F16 -179.37(19)
F15 C15 C16 C11 -179.72(19)
C14 C15 C16 C11 1.0(3)
C12 C11 C16 F16 177.91(17)
P1 C11 C16 F16 1.2(3)
C12 C11 C16 C15 -2.4(3)
P1 C11 C16 C15 -179.11(16)
N1 P1 C21 C22 -71.62(18)
C1 P1 C21 C22 37.6(2)
C11 P1 C21 C22 159.92(16)
N1 P1 C21 C26 96.39(18)
C1 P1 C21 C26 -154.35(17)
C11 P1 C21 C26 -32.1(2)
C26 C21 C22 F22 177.94(19)
P1 C21 C22 F22 -13.2(3)
C26 C21 C22 C23 -3.3(3)
P1 C21 C22 C23 165.57(18)
F22 C22 C23 F23 0.3(3)
C21 C22 C23 F23 -178.4(2)
F22 C22 C23 C24 -179.9(2)
C21 C22 C23 C24 1.3(4)
F23 C23 C24 F24 1.2(4)
C22 C23 C24 F24 -178.5(2)
F23 C23 C24 C25 -178.6(2)
C22 C23 C24 C25 1.7(4)
F24 C24 C25 F25 0.0(4)
C23 C24 C25 F25 179.8(2)
F24 C24 C25 C26 177.8(2)
C23 C24 C25 C26 -2.4(4)
F25 C25 C26 F26 -1.6(3)
C24 C25 C26 F26 -179.4(2)
F25 C25 C26 C21 178.0(2)
C24 C25 C26 C21 0.1(4)
C22 C21 C26 F26 -177.83(19)
P1 C21 C26 F26 13.8(3)
C22 C21 C26 C25 2.6(3)
P1 C21 C26 C25 -165.76(18)
N1 B1 C31 C32 -113.04(19)
C2 B1 C31 C32 -1.2(3)
C41 B1 C31 C32 124.57(18)
N1 B1 C31 C36 69.6(2)
C2 B1 C31 C36 -178.62(15)
C41 B1 C31 C36 -52.8(2)
C36 C31 C32 F32 178.46(15)
B1 C31 C32 F32 0.9(3)
C36 C31 C32 C33 -1.0(3)
B1 C31 C32 C33 -178.50(17)
F32 C32 C33 F33 0.8(3)
C31 C32 C33 F33 -179.78(16)
F32 C32 C33 C34 -179.70(16)
C31 C32 C33 C34 -0.2(3)
F33 C33 C34 F34 0.8(3)
C32 C33 C34 F34 -178.75(17)
F33 C33 C34 C35 -179.08(17)
C32 C33 C34 C35 1.4(3)
F34 C34 C35 F35 -0.8(3)
C33 C34 C35 F35 179.11(17)
F34 C34 C35 C36 178.89(17)
C33 C34 C35 C36 -1.2(3)
F35 C35 C36 F36 -1.4(3)
C34 C35 C36 F36 178.91(16)
F35 C35 C36 C31 179.59(16)
C34 C35 C36 C31 -0.1(3)
C32 C31 C36 F36 -177.81(15)
B1 C31 C36 F36 -0.1(2)
C32 C31 C36 C35 1.1(3)
B1 C31 C36 C35 178.81(17)
N1 B1 C41 C46 -8.8(3)
C2 B1 C41 C46 -118.2(2)
C31 B1 C41 C46 111.3(2)
N1 B1 C41 C42 172.74(17)
C2 B1 C41 C42 63.3(2)
C31 B1 C41 C42 -67.2(2)
C46 C41 C42 F42 -178.71(18)
B1 C41 C42 F42 0.0(3)
C46 C41 C42 C43 1.0(3)
B1 C41 C42 C43 179.7(2)
F42 C42 C43 F43 -0.3(3)
C41 C42 C43 F43 180.0(2)
F42 C42 C43 C44 179.7(2)
C41 C42 C43 C44 0.0(4)
F43 C43 C44 F44 -1.0(4)
C42 C43 C44 F44 179.0(2)
F43 C43 C44 C45 179.9(2)
C42 C43 C44 C45 -0.1(4)
F44 C44 C45 F45 0.3(4)
C43 C44 C45 F45 179.4(2)
F44 C44 C45 C46 -180.0(2)
C43 C44 C45 C46 -0.9(4)
F45 C45 C46 F46 2.2(3)
C44 C45 C46 F46 -177.5(2)
F45 C45 C46 C41 -178.18(19)
C44 C45 C46 C41 2.1(3)
C42 C41 C46 F46 177.54(17)
B1 C41 C46 F46 -1.0(3)
C42 C41 C46 C45 -2.0(3)
B1 C41 C46 C45 179.39(19)
N2 N3 C51 C52 -63.3(3)
N2 N3 C51 C56 123.5(2)
C56 C51 C52 C53 -1.3(3)
N3 C51 C52 C53 -174.2(2)
C56 C51 C52 C57 178.2(3)
N3 C51 C52 C57 5.3(4)
C51 C52 C53 C54 0.6(4)
C57 C52 C53 C54 -178.9(3)
C52 C53 C54 C55 -0.3(4)
C52 C53 C54 C58 178.1(2)
C53 C54 C55 C56 0.7(4)
C58 C54 C55 C56 -177.6(3)
C52 C51 C56 C55 1.7(4)
N3 C51 C56 C55 174.9(2)
C52 C51 C56 C59 -179.4(3)
N3 C51 C56 C59 -6.2(4)
C54 C55 C56 C51 -1.4(4)
C54 C55 C56 C59 179.7(3)
